data_2312352
loop_
_publ_author_name
'Mercier, Rene'
'Malugani, Jean-Pierre'
'Fayhs, Bernard'
'Guy, Robert'
'Douglade, Jacques'

_publ_section_title
;
 Structure du Tetrathiophosphate de Lithium
;
_journal_issue B38
_journal_name_full 'Acta Cryst.'
_journal_page_first 1887
_journal_page_last 1890
_journal_paper_doi 10.1107/S0567740882007535
_journal_volume B38
_journal_year 1982
_chemical_formula_structural 'Li3 (P S4)'
_chemical_formula_sum 'Li3 P S4'
_chemical_formula_weight 180.037
_chemical_name_common 'Lithium tetrasulfidophosphate(V)'
_chemical_name_systematic 'Lithium tetrasulfidophosphate(V)'
_space_group_IT_number 62
_space_group_name_Hall '-P 2ac 2n'
_space_group_name_H-M_alt 'P n m a'
_cell_angle_alpha 90.000000
_cell_angle_beta 90.000000
_cell_angle_gamma 90.000000
_cell_formula_units_Z 4
_cell_length_a 13.066(3)
_cell_length_b 8.015(2)
_cell_length_c 6.101(2)
_cell_volume 638.9(3)
_diffrn_radiation_type MoK\a
_diffrn_radiation_wavelength 0.71069
_cod_data_source_file Li3PS4.cif
_cod_data_source_block 1
_cod_original_cell_volume 638.921072
_cod_database_code 2312352

loop_
_space_group_symop_operation_xyz
'x, y, z'
'-x, -y, -z'
'-x+1/2, -y, z+1/2'
'x+1/2, y, -z+1/2'
'-x, y+1/2, -z'
'x, -y+1/2, z'
'x+1/2, -y+1/2, -z+1/2'
'-x+1/2, y+1/2, z+1/2'

loop_
_atom_site_label
_atom_site_occupancy
_atom_site_fract_x
_atom_site_fract_y
_atom_site_fract_z
_atom_site_adp_type
_atom_site_B_iso_or_equiv
_atom_site_type_symbol
S1 1.0 0.1532(3) 0.0367(5) 0.2784(6) Biso 2.80(2) S
S2 1.0 -0.0624(4) 0.250000 0.2674(9) Biso 2.40(2) S
S3 1.0 0.1012(5) 0.250000 -0.1758(8) Biso 2.88(2) S
P1 1.0 0.0874(4) 0.250000 0.1576(8) Biso 2.33(2) P
Li1 1.0 0.332(2) 0.033(5) 0.386(5) Biso 5.6(7) Li
Li2 0.68(12) 0.000000 0.000000 0.500000 Biso 8.0(2.1) Li
Li3 0.28(12) -0.074(11) 0.250000 -0.306(29) Biso 4.2(5.5) Li
